data_7107699
loop_
_publ_author_name
'Victoria P. Colquhoun'
'Christian Unkelbach'
'Carsten Strohmann'

_publ_section_title
;
 Isolation of Reactive Intermediate in Deprotonation Reaction with Zinc
 Alkyls
;
_journal_name_full Chem.Commun.
_journal_page_first 5034
_journal_paper_doi 10.1039/c2cc32057f
_journal_volume 48
_journal_year 2012
_chemical_absolute_configuration syn
_chemical_formula_sum 'C20 H47 N3 Si Zn'
_chemical_formula_weight 423.07
_chemical_name_common
;
adduct of diethylzinc and (tert butylamino)-(N,N?,N?-
trimethylcyclohexyl-1R,2R-diamino-N-methyl)-dimethylsilane
;
_chemical_name_systematic
;
adduct of diethylzinc and (tert
butylamino)-(N,N?,N?-trimethylcyclohexyl-1R,2R-diamino-N-methyl)-dimethylsilane
;
_space_group_IT_number 5
_symmetry_cell_setting monoclinic
_symmetry_space_group_name_Hall 'C 2y'
_symmetry_space_group_name_H-M 'C 1 2 1'
_atom_sites_solution_hydrogens geom
_atom_sites_solution_primary direct
_atom_sites_solution_secondary difmap
_audit_creation_date 2012-02-23T09:49:22-00:00
_audit_creation_method 'WinGX routine CIF_UPDATE'
_cell_angle_alpha 90
_cell_angle_beta 107.870(4)
_cell_angle_gamma 90
_cell_formula_units_Z 4
_cell_length_a 14.7303(5)
_cell_length_b 10.1126(3)
_cell_length_c 17.4314(6)
_cell_measurement_reflns_used 4845
_cell_measurement_temperature 173(2)
_cell_measurement_theta_max 26.00
_cell_measurement_theta_min 2.46
_cell_volume 2471.34(15)
_computing_cell_refinement
;
CrysAlis RED, Oxford Diffraction Ltd.,
Version 1.171.32.37 (release 24-10-2008 CrysAlis171 .NET)
(compiled Oct 24 2008,09:44:38)'
;
_computing_data_collection
;
CrysAlis CCD, Oxford Diffraction Ltd.,
Version 1.171.32.37 (release 24-10-2008 CrysAlis171 .NET)
(compiled Oct 24 2008,09:44:38)
;
_computing_data_reduction
;
CrysAlis RED, Oxford Diffraction Ltd.,
Version 1.171.32.37 (release 24-10-2008 CrysAlis171 .NET)
(compiled Oct 24 2008,09:44:38)
;
_computing_molecular_graphics
;
Ortep-3 (Farrugia, 1997) and Schakal 92
(Keller 1992)
;
_computing_publication_material 'wingx (Farrugia, 1999)'
_computing_structure_refinement 'SHELXL-97 (Sheldrick, 2008)'
_computing_structure_solution 'SHELXS-97 (Sheldrick, 2008)'
_diffrn_ambient_temperature 173(2)
_diffrn_measured_fraction_theta_full 1
_diffrn_measured_fraction_theta_max 1
_diffrn_measurement_device_type 'Xcalibur S Oxford Diffraction'
_diffrn_measurement_method Omega-scan
_diffrn_radiation_monochromator graphite
_diffrn_radiation_source 'Enhance (Mo) X-ray Source'
_diffrn_radiation_type MoK\a
_diffrn_radiation_wavelength 0.71073
_diffrn_reflns_av_R_equivalents 0.0312
_diffrn_reflns_av_unetI/netI 0.0283
_diffrn_reflns_limit_h_max 18
_diffrn_reflns_limit_h_min -18
_diffrn_reflns_limit_k_max 12
_diffrn_reflns_limit_k_min -12
_diffrn_reflns_limit_l_max 21
_diffrn_reflns_limit_l_min -21
_diffrn_reflns_number 22745
_diffrn_reflns_theta_full 26
_diffrn_reflns_theta_max 26
_diffrn_reflns_theta_min 2.46
_exptl_absorpt_coefficient_mu 1.05
_exptl_absorpt_correction_T_max 0.7435
_exptl_absorpt_correction_T_min 0.7435
_exptl_absorpt_correction_type multi-scan
_exptl_absorpt_process_details
;
CrysAlis RED, Oxford Diffraction Ltd. Empirical absorption correction using
spherical harmonics,
implemented in SCALE3 ABSPACK scaling algorithm.
;
_exptl_crystal_colour colourless
_exptl_crystal_density_diffrn 1.137
_exptl_crystal_density_method 'not measured'
_exptl_crystal_description block
_exptl_crystal_F_000 928
_exptl_crystal_size_max 0.3
_exptl_crystal_size_mid 0.3
_exptl_crystal_size_min 0.3
_refine_diff_density_max 0.364
_refine_diff_density_min -0.184
_refine_diff_density_rms 0.039
_refine_ls_abs_structure_details 'Flack H D (1983), Acta Cryst. A39, 876-881'
_refine_ls_abs_structure_Flack 0.010(7)
_refine_ls_extinction_method none
_refine_ls_goodness_of_fit_ref 1.037
_refine_ls_hydrogen_treatment mixed
_refine_ls_matrix_type full
_refine_ls_number_parameters 240
_refine_ls_number_reflns 4845
_refine_ls_number_restraints 1
_refine_ls_restrained_S_all 1.037
_refine_ls_R_factor_all 0.0266
_refine_ls_R_factor_gt 0.0238
_refine_ls_shift/su_max 0.01
_refine_ls_shift/su_mean 0.001
_refine_ls_structure_factor_coef Fsqd
_refine_ls_weighting_details 'calc w=1/[\s^2^(Fo^2^)+(0.0325P)^2^+0.0000P] where P=(Fo^2^+2Fc^2^)/3'
_refine_ls_weighting_scheme calc
_refine_ls_wR_factor_gt 0.0542
_refine_ls_wR_factor_ref 0.0546
_reflns_number_gt 4495
_reflns_number_total 4845
_reflns_threshold_expression >2sigma(I)
_cod_data_source_file c2cc32057f.txt
_cod_data_source_block compounds_4
_cod_original_cell_volume 2471.35(13)
_cod_original_sg_symbol_H-M 'C 2'
_cod_database_code 7107699

loop_
_symmetry_equiv_pos_as_xyz
'x, y, z'
'-x, y, -z'
'x+1/2, y+1/2, z'
'-x+1/2, y+1/2, -z'

loop_
_atom_site_label
_atom_site_type_symbol
_atom_site_fract_x
_atom_site_fract_y
_atom_site_fract_z
_atom_site_U_iso_or_equiv
_atom_site_adp_type
_atom_site_occupancy
_atom_site_symmetry_multiplicity
_atom_site_calc_flag
_atom_site_refinement_flags
C1 C 0.2804(2) 0.4546(2) 0.80506(19) 0.0610(8) Uani 1 1 d .
H1A H 0.227 0.4671 0.7557 0.092 Uiso 1 1 calc R
H1B H 0.3407 0.4662 0.7931 0.092 Uiso 1 1 calc R
H1C H 0.2762 0.5199 0.8454 0.092 Uiso 1 1 calc R
C2 C 0.36598(19) 0.2784(3) 0.94567(16) 0.0591(8) Uani 1 1 d .
H2A H 0.3472 0.3379 0.9825 0.089 Uiso 1 1 calc R
H2B H 0.4279 0.3062 0.9411 0.089 Uiso 1 1 calc R
H2C H 0.3709 0.1879 0.9666 0.089 Uiso 1 1 calc R
C3 C 0.09945(17) 0.2894(3) 0.88698(16) 0.0468(6) Uani 1 1 d .
C4 C 0.1286(3) 0.2250(6) 0.9701(2) 0.122(2) Uani 1 1 d .
H4A H 0.1231 0.1287 0.9641 0.183 Uiso 1 1 calc R
H4B H 0.0868 0.2564 1.0004 0.183 Uiso 1 1 calc R
H4C H 0.1948 0.2485 0.9991 0.183 Uiso 1 1 calc R
C5 C 0.1050(3) 0.4350(4) 0.8938(4) 0.155(3) Uani 1 1 d .
H5A H 0.1708 0.4613 0.9221 0.232 Uiso 1 1 calc R
H5B H 0.063 0.4659 0.9241 0.232 Uiso 1 1 calc R
H5C H 0.0849 0.4742 0.8398 0.232 Uiso 1 1 calc R
C6 C -0.0008(2) 0.2489(4) 0.84218(19) 0.0731(10) Uani 1 1 d .
H6A H -0.0194 0.2872 0.7879 0.11 Uiso 1 1 calc R
H6B H -0.044 0.2807 0.8711 0.11 Uiso 1 1 calc R
H6C H -0.0044 0.1522 0.8382 0.11 Uiso 1 1 calc R
C7 C 0.31956(14) 0.15462(19) 0.78696(12) 0.0242(4) Uani 1 1 d .
H7A H 0.3808 0.1875 0.782 0.029 Uiso 1 1 calc R
H7B H 0.3347 0.075 0.8216 0.029 Uiso 1 1 calc R
C8 C 0.22252(16) 0.2234(2) 0.65410(14) 0.0248(5) Uani 1 1 d .
H8A H 0.1744 0.267 0.6736 0.037 Uiso 1 1 calc R
H8B H 0.1929 0.193 0.5986 0.037 Uiso 1 1 calc R
H8C H 0.2737 0.2861 0.6555 0.037 Uiso 1 1 calc R
C9 C 0.32031(13) 0.02082(16) 0.67045(12) 0.0215(5) Uani 1 1 d .
H9 H 0.3582 -0.0383 0.7147 0.026 Uiso 1 1 calc R
C10 C 0.39173(15) 0.0957(2) 0.63824(14) 0.0329(5) Uani 1 1 d .
H10A H 0.3565 0.1586 0.596 0.04 Uiso 1 1 calc R
H10B H 0.4352 0.1476 0.6826 0.04 Uiso 1 1 calc R
C11 C 0.45032(15) 0.0037(3) 0.60321(15) 0.0434(6) Uani 1 1 d .
H11A H 0.4885 -0.0563 0.6458 0.052 Uiso 1 1 calc R
H11B H 0.4947 0.0561 0.5827 0.052 Uiso 1 1 calc R
C12 C 0.38472(18) -0.0769(2) 0.53497(16) 0.0423(6) Uani 1 1 d .
H12A H 0.3483 -0.0172 0.4913 0.051 Uiso 1 1 calc R
H12B H 0.4229 -0.1375 0.5125 0.051 Uiso 1 1 calc R
C13 C 0.31671(15) -0.1557(2) 0.56691(14) 0.0308(5) Uani 1 1 d .
H13A H 0.3536 -0.2193 0.6078 0.037 Uiso 1 1 calc R
H13B H 0.2732 -0.2069 0.5222 0.037 Uiso 1 1 calc R
C14 C 0.25793(13) -0.06807(19) 0.60448(12) 0.0220(4) Uani 1 1 d .
H14 H 0.2188 -0.0089 0.5609 0.026 Uiso 1 1 calc R
C15 C 0.23321(19) -0.2623(2) 0.68205(17) 0.0394(7) Uani 1 1 d .
H15A H 0.2471 -0.3281 0.6459 0.059 Uiso 1 1 calc R
H15B H 0.1886 -0.2999 0.7078 0.059 Uiso 1 1 calc R
H15C H 0.2925 -0.2374 0.7235 0.059 Uiso 1 1 calc R
C16 C 0.10721(15) -0.1862(2) 0.56876(15) 0.0377(6) Uani 1 1 d .
H16A H 0.0796 -0.1093 0.5356 0.057 Uiso 1 1 calc R
H16B H 0.0595 -0.2255 0.5906 0.057 Uiso 1 1 calc R
H16C H 0.127 -0.2517 0.5356 0.057 Uiso 1 1 calc R
C17 C 0.01866(14) 0.07424(19) 0.63985(13) 0.0274(5) Uani 1 1 d .
H17A H 0.0129 0.165 0.6592 0.033 Uiso 1 1 calc R
H17B H 0.0253 0.0814 0.5852 0.033 Uiso 1 1 calc R
C18 C -0.07285(13) -0.0020(3) 0.63438(13) 0.0370(5) Uani 1 1 d .
H18A H -0.0675 -0.0925 0.6162 0.056 Uiso 1 1 calc R
H18B H -0.1272 0.0421 0.5959 0.056 Uiso 1 1 calc R
H18C H -0.0824 -0.0043 0.6876 0.056 Uiso 1 1 calc R
C19 C 0.16893(18) -0.1030(2) 0.82176(13) 0.0364(5) Uani 1 1 d .
H19A H 0.2289 -0.1536 0.8312 0.044 Uiso 1 1 calc R
H19B H 0.1789 -0.0364 0.8652 0.044 Uiso 1 1 calc R
C20 C 0.0892(2) -0.1965(3) 0.82463(17) 0.0602(8) Uani 1 1 d .
H20A H 0.0317 -0.1452 0.8216 0.09 Uiso 1 1 calc R
H20B H 0.1088 -0.2466 0.8752 0.09 Uiso 1 1 calc R
H20C H 0.0756 -0.2578 0.779 0.09 Uiso 1 1 calc R
H1N H 0.1500(16) 0.174(2) 0.8291(13) 0.017(6) Uiso 1 1 d .
N1 N 0.16262(14) 0.2432(2) 0.84179(12) 0.0334(4) Uani 1 1 d .
N2 N 0.26228(11) 0.10950(15) 0.70592(9) 0.0198(3) Uani 1 1 d .
N3 N 0.19042(11) -0.14463(16) 0.63542(10) 0.0237(4) Uani 1 1 d .
Si1 Si 0.27524(4) 0.28449(6) 0.84511(4) 0.02857(13) Uani 1 1 d .
Zn1 Zn 0.137511(13) -0.009927(18) 0.713701(11) 0.02165(6) Uani 1 1 d .

loop_
_atom_site_aniso_label
_atom_site_aniso_U_11
_atom_site_aniso_U_22
_atom_site_aniso_U_33
_atom_site_aniso_U_23
_atom_site_aniso_U_13
_atom_site_aniso_U_12
C1 0.097(2) 0.0303(15) 0.075(2) -0.0108(12) 0.0555(19) -0.0131(13)
C2 0.0409(15) 0.092(2) 0.0398(15) -0.0254(15) 0.0059(12) -0.0060(15)
C3 0.0347(13) 0.0679(17) 0.0445(15) -0.0205(13) 0.0222(12) -0.0006(13)
C4 0.067(2) 0.265(6) 0.048(2) 0.000(3) 0.0373(19) 0.017(3)
C5 0.146(4) 0.088(3) 0.299(8) -0.098(4) 0.169(5) -0.031(3)
C6 0.0413(16) 0.120(3) 0.064(2) -0.015(2) 0.0259(14) 0.0054(18)
C7 0.0201(10) 0.0270(10) 0.0263(11) -0.0009(8) 0.0081(8) -0.0032(8)
C8 0.0251(11) 0.0228(11) 0.0270(12) 0.0060(9) 0.0089(9) 0.0027(9)
C9 0.0198(9) 0.0181(12) 0.0304(11) 0.0007(7) 0.0133(8) -0.0005(7)
C10 0.0306(12) 0.0321(11) 0.0425(14) -0.0098(10) 0.0207(10) -0.0119(9)
C11 0.0371(11) 0.0432(14) 0.0640(15) -0.0146(15) 0.0363(11) -0.0152(14)
C12 0.0485(15) 0.0401(12) 0.0526(15) -0.0151(12) 0.0365(13) -0.0119(11)
C13 0.0320(12) 0.0269(10) 0.0400(13) -0.0088(10) 0.0205(10) -0.0053(9)
C14 0.0225(10) 0.0214(9) 0.0230(10) 0.0019(8) 0.0082(9) -0.0011(8)
C15 0.0466(15) 0.0228(11) 0.0592(18) 0.0085(11) 0.0315(14) 0.0064(10)
C16 0.0257(12) 0.0392(13) 0.0498(15) -0.0224(11) 0.0141(11) -0.0082(10)
C17 0.0210(10) 0.0269(11) 0.0334(12) -0.0015(9) 0.0071(9) 0.0052(8)
C18 0.0224(9) 0.0455(12) 0.0443(12) -0.0062(15) 0.0119(8) 0.0049(14)
C19 0.0520(15) 0.0314(12) 0.0257(12) 0.0023(9) 0.0118(11) -0.0080(10)
C20 0.085(2) 0.0615(18) 0.0413(16) 0.0045(13) 0.0301(16) -0.0314(17)
N1 0.0349(11) 0.0338(11) 0.0341(11) -0.0080(9) 0.0146(9) -0.0047(9)
N2 0.0203(8) 0.0199(8) 0.0207(9) 0.0010(6) 0.0084(7) 0.0002(6)
N3 0.0180(8) 0.0202(8) 0.0348(10) -0.0004(7) 0.0109(8) -0.0009(7)
Si1 0.0314(3) 0.0291(3) 0.0276(3) -0.0072(2) 0.0127(3) -0.0054(2)
Zn1 0.01988(10) 0.02437(10) 0.02168(10) 0.00206(12) 0.00783(7) -0.00144(13)

loop_
_atom_type_symbol
_atom_type_description
_atom_type_scat_dispersion_real
_atom_type_scat_dispersion_imag
_atom_type_scat_source
C C 0.0033 0.0016 'International Tables Vol C Tables 4.2.6.8 and 6.1.1.4'
H H 0 0 'International Tables Vol C Tables 4.2.6.8 and 6.1.1.4'
N N 0.0061 0.0033 'International Tables Vol C Tables 4.2.6.8 and 6.1.1.4'
Si Si 0.0817 0.0704 'International Tables Vol C Tables 4.2.6.8 and 6.1.1.4'
Zn Zn 0.2839 1.4301 'International Tables Vol C Tables 4.2.6.8 and 6.1.1.4'

loop_
_geom_angle_atom_site_label_1
_geom_angle_atom_site_label_2
_geom_angle_atom_site_label_3
_geom_angle
Si1 C1 H1A 109.5
Si1 C1 H1B 109.5
H1A C1 H1B 109.5
Si1 C1 H1C 109.5
H1A C1 H1C 109.5
H1B C1 H1C 109.5
Si1 C2 H2A 109.5
Si1 C2 H2B 109.5
H2A C2 H2B 109.5
Si1 C2 H2C 109.5
H2A C2 H2C 109.5
H2B C2 H2C 109.5
N1 C3 C5 109.4(2)
N1 C3 C6 108.6(2)
C5 C3 C6 109.6(3)
N1 C3 C4 109.5(2)
C5 C3 C4 110.9(4)
C6 C3 C4 108.9(3)
C3 C4 H4A 109.5
C3 C4 H4B 109.5
H4A C4 H4B 109.5
C3 C4 H4C 109.5
H4A C4 H4C 109.5
H4B C4 H4C 109.5
C3 C5 H5A 109.5
C3 C5 H5B 109.5
H5A C5 H5B 109.5
C3 C5 H5C 109.5
H5A C5 H5C 109.5
H5B C5 H5C 109.5
C3 C6 H6A 109.5
C3 C6 H6B 109.5
H6A C6 H6B 109.5
C3 C6 H6C 109.5
H6A C6 H6C 109.5
H6B C6 H6C 109.5
N2 C7 Si1 122.44(13)
N2 C7 H7A 106.7
Si1 C7 H7A 106.7
N2 C7 H7B 106.7
Si1 C7 H7B 106.7
H7A C7 H7B 106.6
N2 C8 H8A 109.5
N2 C8 H8B 109.5
H8A C8 H8B 109.5
N2 C8 H8C 109.5
H8A C8 H8C 109.5
H8B C8 H8C 109.5
N2 C9 C14 112.10(15)
N2 C9 C10 113.42(14)
C14 C9 C10 109.69(16)
N2 C9 H9 107.1
C14 C9 H9 107.1
C10 C9 H9 107.1
C11 C10 C9 112.47(18)
C11 C10 H10A 109.1
C9 C10 H10A 109.1
C11 C10 H10B 109.1
C9 C10 H10B 109.1
H10A C10 H10B 107.8
C10 C11 C12 109.88(18)
C10 C11 H11A 109.7
C12 C11 H11A 109.7
C10 C11 H11B 109.7
C12 C11 H11B 109.7
H11A C11 H11B 108.2
C13 C12 C11 109.17(19)
C13 C12 H12A 109.8
C11 C12 H12A 109.8
C13 C12 H12B 109.8
C11 C12 H12B 109.8
H12A C12 H12B 108.3
C12 C13 C14 112.36(17)
C12 C13 H13A 109.1
C14 C13 H13A 109.1
C12 C13 H13B 109.1
C14 C13 H13B 109.1
H13A C13 H13B 107.9
N3 C14 C13 112.69(16)
N3 C14 C9 110.41(15)
C13 C14 C9 112.16(15)
N3 C14 H14 107.1
C13 C14 H14 107.1
C9 C14 H14 107.1
N3 C15 H15A 109.5
N3 C15 H15B 109.5
H15A C15 H15B 109.5
N3 C15 H15C 109.5
H15A C15 H15C 109.5
H15B C15 H15C 109.5
N3 C16 H16A 109.5
N3 C16 H16B 109.5
H16A C16 H16B 109.5
N3 C16 H16C 109.5
H16A C16 H16C 109.5
H16B C16 H16C 109.5
C18 C17 Zn1 113.77(15)
C18 C17 H17A 108.8
Zn1 C17 H17A 108.8
C18 C17 H17B 108.8
Zn1 C17 H17B 108.8
H17A C17 H17B 107.7
C17 C18 H18A 109.5
C17 C18 H18B 109.5
H18A C18 H18B 109.5
C17 C18 H18C 109.5
H18A C18 H18C 109.5
H18B C18 H18C 109.5
C20 C19 Zn1 111.14(17)
C20 C19 H19A 109.4
Zn1 C19 H19A 109.4
C20 C19 H19B 109.4
Zn1 C19 H19B 109.4
H19A C19 H19B 108
C19 C20 H20A 109.5
C19 C20 H20B 109.5
H20A C20 H20B 109.5
C19 C20 H20C 109.5
H20A C20 H20C 109.5
H20B C20 H20C 109.5
C3 N1 Si1 132.72(17)
C3 N1 H1N 108.6(19)
Si1 N1 H1N 113.4(19)
C8 N2 C7 110.40(16)
C8 N2 C9 112.69(15)
C7 N2 C9 110.41(15)
C8 N2 Zn1 106.28(12)
C7 N2 Zn1 110.32(11)
C9 N2 Zn1 106.58(10)
C16 N3 C15 108.53(18)
C16 N3 C14 110.55(16)
C15 N3 C14 113.67(16)
C16 N3 Zn1 107.19(12)
C15 N3 Zn1 109.10(14)
C14 N3 Zn1 107.59(11)
N1 Si1 C2 116.05(11)
N1 Si1 C1 111.49(13)
C2 Si1 C1 106.52(15)
N1 Si1 C7 107.79(9)
C2 Si1 C7 102.51(11)
C1 Si1 C7 112.26(10)
C17 Zn1 C19 134.03(10)
C17 Zn1 N3 105.38(8)
C19 Zn1 N3 105.17(8)
C17 Zn1 N2 107.57(7)
C19 Zn1 N2 110.44(8)
N3 Zn1 N2 81.08(6)

loop_
_geom_bond_atom_site_label_1
_geom_bond_atom_site_label_2
_geom_bond_distance
C1 Si1 1.867(2)
C1 H1A 0.98
C1 H1B 0.98
C1 H1C 0.98
C2 Si1 1.851(3)
C2 H2A 0.98
C2 H2B 0.98
C2 H2C 0.98
C3 N1 1.468(3)
C3 C5 1.477(5)
C3 C6 1.500(4)
C3 C4 1.525(5)
C4 H4A 0.98
C4 H4B 0.98
C4 H4C 0.98
C5 H5A 0.98
C5 H5B 0.98
C5 H5C 0.98
C6 H6A 0.98
C6 H6B 0.98
C6 H6C 0.98
C7 N2 1.478(2)
C7 Si1 1.893(2)
C7 H7A 0.99
C7 H7B 0.99
C8 N2 1.470(3)
C8 H8A 0.98
C8 H8B 0.98
C8 H8C 0.98
C9 N2 1.497(2)
C9 C14 1.525(3)
C9 C10 1.536(3)
C9 H9 1
C10 C11 1.519(3)
C10 H10A 0.99
C10 H10B 0.99
C11 C12 1.519(3)
C11 H11A 0.99
C11 H11B 0.99
C12 C13 1.513(3)
C12 H12A 0.99
C12 H12B 0.99
C13 C14 1.520(3)
C13 H13A 0.99
C13 H13B 0.99
C14 N3 1.486(2)
C14 H14 1
C15 N3 1.470(3)
C15 H15A 0.98
C15 H15B 0.98
C15 H15C 0.98
C16 N3 1.468(3)
C16 H16A 0.98
C16 H16B 0.98
C16 H16C 0.98
C17 C18 1.530(3)
C17 Zn1 2.016(2)
C17 H17A 0.99
C17 H17B 0.99
C18 H18A 0.98
C18 H18B 0.98
C18 H18C 0.98
C19 C20 1.520(3)
C19 Zn1 2.028(2)
C19 H19A 0.99
C19 H19B 0.99
C20 H20A 0.98
C20 H20B 0.98
C20 H20C 0.98
N1 Si1 1.694(2)
N1 H1N 0.74(2)
N2 Zn1 2.2377(15)
N3 Zn1 2.2311(16)
